data_7041387
loop_
_publ_author_name
'Petuker, Anette'
'Mebs, Stefan'
'Schuth, Nils'
'Gerschel, Philipp'
'Reback, Matthew L.'
'Mallick, Bert'
'van Gastel, Maurice'
'Haumann, Michael'
'Apfel, Ulf-Peter'

_publ_section_title
;
 Spontaneous Si-C bond cleavage in (Triphos(Si))-nickel complexes.
;
_journal_issue 3
_journal_name_full 'Dalton transactions (Cambridge, England : 2003)'
_journal_page_first 907
_journal_page_last 917
_journal_paper_doi 10.1039/c6dt04048a
_journal_volume 46
_journal_year 2017
_chemical_formula_moiety 'C53 H51 Ni P4 Si, B F4, C2 H3 N '
_chemical_formula_sum 'C55 H54 B F4 N Ni P4 Si'
_chemical_formula_weight 1026.48
_chemical_name_common 'Triphos(Si)Ni(CH2PPh2) BF4'
_chemical_name_systematic 'Triphos(Si)Ni(CH2PPh2) BF4'
_space_group_IT_number 14
_symmetry_cell_setting monoclinic
_symmetry_space_group_name_Hall '-P 2ybc'
_symmetry_space_group_name_H-M 'P 1 21/c 1'
_atom_sites_solution_hydrogens geom
_atom_sites_solution_primary direct
_atom_sites_solution_secondary difmap
_audit_creation_method SHELXL-97
_audit_update_record
;
2016-06-16 deposited with the CCDC.
2016-12-08 downloaded from the CCDC.
;
_cell_angle_alpha 90.00
_cell_angle_beta 90.01(2)
_cell_angle_gamma 90.00
_cell_formula_units_Z 4
_cell_length_a 10.33010(10)
_cell_length_b 20.6239(2)
_cell_length_c 23.6859(2)
_cell_measurement_reflns_used 18275
_cell_measurement_temperature 293(2)
_cell_measurement_theta_max 74.0060
_cell_measurement_theta_min 4.2620
_cell_volume 5046.21(8)
_computing_cell_refinement
;
CrysAlisPro, Agilent Technologies,
Version 1.171.37.31 (release 14-01-2014 CrysAlis171 .NET)
(compiled Jan 14 2014,18:38:05)
;
_computing_data_collection
;
CrysAlisPro, Agilent Technologies,
Version 1.171.37.31 (release 14-01-2014 CrysAlis171 .NET)
(compiled Jan 14 2014,18:38:05)
;
_computing_data_reduction
;
CrysAlisPro, Agilent Technologies,
Version 1.171.37.31 (release 14-01-2014 CrysAlis171 .NET)
(compiled Jan 14 2014,18:38:05)
;
_computing_structure_refinement 'SHELXL-97 (Sheldrick, 2008)'
_computing_structure_solution SHELXS
_diffrn_ambient_temperature 293(2)
_diffrn_detector 'CCD plate'
_diffrn_detector_area_resol_mean 10.4372
_diffrn_detector_type Atlas
_diffrn_measured_fraction_theta_full 0.933
_diffrn_measured_fraction_theta_max 0.933
_diffrn_measurement_device 'four-circle diffractometer'
_diffrn_measurement_device_type 'SuperNova, Single source at offset, Atlas'
_diffrn_measurement_method '\w scans'
_diffrn_radiation_monochromator graphite
_diffrn_radiation_source 'fine-focus sealed tube'
_diffrn_radiation_type CuK\a
_diffrn_radiation_wavelength 1.54184
_diffrn_reflns_av_R_equivalents 0.0144
_diffrn_reflns_av_sigmaI/netI 0.0141
_diffrn_reflns_limit_h_max 11
_diffrn_reflns_limit_h_min -12
_diffrn_reflns_limit_k_max 25
_diffrn_reflns_limit_k_min -23
_diffrn_reflns_limit_l_max 29
_diffrn_reflns_limit_l_min -28
_diffrn_reflns_number 26336
_diffrn_reflns_theta_full 74.25
_diffrn_reflns_theta_max 74.25
_diffrn_reflns_theta_min 4.28
_exptl_absorpt_coefficient_mu 2.413
_exptl_absorpt_correction_T_max 1.00000
_exptl_absorpt_correction_T_min 0.83981
_exptl_absorpt_correction_type multi-scan
_exptl_absorpt_process_details
;
CrysAlisPro, Agilent Technologies,
Version 1.171.37.31 (release 14-01-2014 CrysAlis171 .NET)
(compiled Jan 14 2014,18:38:05)
Empirical absorption correction using spherical harmonics,
 implemented in SCALE3 ABSPACK scaling algorithm.
;
_exptl_crystal_colour orange
_exptl_crystal_density_diffrn 1.351
_exptl_crystal_density_method 'not measured'
_exptl_crystal_description prism
_exptl_crystal_F_000 2136
_exptl_crystal_size_max 0.4
_exptl_crystal_size_mid 0.3
_exptl_crystal_size_min 0.2
_refine_diff_density_max 1.105
_refine_diff_density_min -0.685
_refine_diff_density_rms 0.050
_refine_ls_extinction_method none
_refine_ls_goodness_of_fit_ref 1.049
_refine_ls_hydrogen_treatment constr
_refine_ls_matrix_type full
_refine_ls_number_parameters 645
_refine_ls_number_reflns 9610
_refine_ls_number_restraints 10
_refine_ls_restrained_S_all 1.062
_refine_ls_R_factor_all 0.0342
_refine_ls_R_factor_gt 0.0331
_refine_ls_shift/su_max 0.001
_refine_ls_shift/su_mean 0.000
_refine_ls_structure_factor_coef Fsqd
_refine_ls_weighting_details 'calc w=1/[\s^2^(Fo^2^)+(0.0385P)^2^+4.4625P] where P=(Fo^2^+2Fc^2^)/3'
_refine_ls_weighting_scheme calc
_refine_ls_wR_factor_gt 0.0838
_refine_ls_wR_factor_ref 0.0846
_reflns_number_gt 9272
_reflns_number_total 9610
_reflns_threshold_expression >2\s(I)
_cod_data_source_file c6dt04048a2.cif
_cod_data_source_block ap104
_cod_depositor_comments 'Adding full bibliography for 7041386--7041393.cif.'
_cod_original_sg_symbol_H-M P21/c
_cod_database_code 7041387
_publcif_datablock.id {28239e12-f67a-482c-939e-7b890471db25}

loop_
_symmetry_equiv_pos_as_xyz
'x, y, z'
'-x, y+1/2, -z+1/2'
'-x, -y, -z'
'x, -y-1/2, z-1/2'

loop_
_atom_site_label
_atom_site_type_symbol
_atom_site_fract_x
_atom_site_fract_y
_atom_site_fract_z
_atom_site_U_iso_or_equiv
_atom_site_adp_type
_atom_site_occupancy
_atom_site_symmetry_multiplicity
_atom_site_calc_flag
_atom_site_refinement_flags
_atom_site_disorder_assembly
_atom_site_disorder_group
C1 C 0.66146(17) 0.48361(10) 0.17353(8) 0.0267(4) Uani 1 1 d . . .
H1 H 0.6364 0.5003 0.1387 0.032 Uiso 1 1 calc R . .
C2 C 0.91114(16) 0.65821(8) 0.23689(7) 0.0211(3) Uani 1 1 d . . .
H2A H 0.8749 0.6627 0.1993 0.025 Uiso 1 1 calc R . .
H2B H 0.8471 0.6591 0.2668 0.025 Uiso 1 1 calc R . .
C10 C 1.26094(17) 0.61900(9) 0.10029(8) 0.0240(4) Uani 1 1 d . . .
H10 H 1.2052 0.6526 0.1100 0.029 Uiso 1 1 calc R . .
C11 C 1.31938(15) 0.50638(9) 0.10327(7) 0.0199(3) Uani 1 1 d . . .
H11 H 1.3035 0.4641 0.1151 0.024 Uiso 1 1 calc R . .
C12 C 1.46031(16) 0.61405(9) 0.21334(7) 0.0210(3) Uani 1 1 d . . .
H12 H 1.4436 0.5792 0.1896 0.025 Uiso 1 1 calc R . .
C13 C 0.96884(15) 0.55759(8) 0.10231(6) 0.0166(3) Uani 1 1 d . . .
C14 C 1.2027(2) 0.60460(10) 0.39036(8) 0.0326(4) Uani 1 1 d . . .
H14 H 1.1424 0.6320 0.3737 0.039 Uiso 1 1 calc R . .
C15 C 0.91839(16) 0.50685(9) 0.07025(7) 0.0204(3) Uani 1 1 d . . .
H15 H 0.9410 0.4643 0.0787 0.024 Uiso 1 1 calc R . .
C16 C 1.23398(15) 0.55593(8) 0.11825(7) 0.0173(3) Uani 1 1 d . . .
C17 C 0.73684(17) 0.43366(9) 0.27694(8) 0.0247(4) Uani 1 1 d . . .
H17 H 0.7617 0.4168 0.3117 0.030 Uiso 1 1 calc R . .
C18 C 0.59633(17) 0.43104(9) 0.19618(9) 0.0286(4) Uani 1 1 d . . .
H18 H 0.5284 0.4120 0.1764 0.034 Uiso 1 1 calc R . .
C19 C 1.27200(16) 0.56168(8) 0.35700(7) 0.0176(3) Uani 1 1 d . . .
C20 C 0.93293(16) 0.62108(9) 0.08931(7) 0.0209(3) Uani 1 1 d . . .
H20 H 0.9656 0.6552 0.1106 0.025 Uiso 1 1 calc R . .
C21 C 0.84869(17) 0.63388(10) 0.04474(7) 0.0253(4) Uani 1 1 d . . .
H21 H 0.8249 0.6763 0.0365 0.030 Uiso 1 1 calc R . .
C23 C 1.42849(16) 0.51996(10) 0.07058(7) 0.0258(4) Uani 1 1 d . . .
H23 H 1.4845 0.4866 0.0605 0.031 Uiso 1 1 calc R . .
C24 C 0.80049(17) 0.58292(10) 0.01278(7) 0.0256(4) Uani 1 1 d . . .
H24 H 0.7453 0.5912 -0.0174 0.031 Uiso 1 1 calc R . .
C25 C 1.38961(16) 0.62094(8) 0.26303(7) 0.0175(3) Uani 1 1 d . . .
C26 C 0.80494(15) 0.48594(8) 0.25373(7) 0.0182(3) Uani 1 1 d . . .
C28 C 0.83442(17) 0.51963(10) 0.02573(7) 0.0245(4) Uani 1 1 d . . .
H28 H 0.8009 0.4856 0.0046 0.029 Uiso 1 1 calc R . .
C29 C 1.05829(17) 0.74306(8) 0.31524(7) 0.0199(3) Uani 1 1 d . . .
C30 C 1.41738(19) 0.67348(9) 0.29860(8) 0.0254(4) Uani 1 1 d . . .
H30 H 1.3713 0.6789 0.3320 0.030 Uiso 1 1 calc R . .
C31 C 1.14847(19) 0.79243(9) 0.32359(8) 0.0256(4) Uani 1 1 d . . .
H31 H 1.2049 0.8039 0.2947 0.031 Uiso 1 1 calc R . .
C32 C 1.37004(19) 0.63202(11) 0.06813(9) 0.0322(4) Uani 1 1 d . . .
H32 H 1.3871 0.6743 0.0565 0.039 Uiso 1 1 calc R . .
C33 C 0.76401(16) 0.51154(9) 0.20258(7) 0.0204(3) Uani 1 1 d . . .
H33 H 0.8056 0.5477 0.1876 0.024 Uiso 1 1 calc R . .
C34 C 1.3097(2) 0.56606(11) 0.47358(8) 0.0352(5) Uani 1 1 d . . .
H34 H 1.3240 0.5680 0.5123 0.042 Uiso 1 1 calc R . .
C35 C 1.04310(16) 0.44604(8) 0.30237(7) 0.0205(3) Uani 1 1 d . . .
H35A H 0.9863 0.4088 0.3059 0.025 Uiso 1 1 calc R . .
H35B H 1.0914 0.4504 0.3373 0.025 Uiso 1 1 calc R . .
C36 C 1.30304(15) 0.48705(8) 0.25414(7) 0.0167(3) Uani 1 1 d . . .
H36A H 1.3603 0.4668 0.2814 0.020 Uiso 1 1 calc R . .
H36B H 1.3506 0.4922 0.2191 0.020 Uiso 1 1 calc R . .
C37 C 1.24546(19) 0.75513(9) 0.18375(8) 0.0250(4) Uani 1 1 d . . .
H37 H 1.3034 0.7365 0.2090 0.030 Uiso 1 1 calc R . .
C38 C 1.0252(2) 0.77600(8) 0.15431(8) 0.0263(4) Uani 1 1 d . . .
H38 H 0.9365 0.7719 0.1599 0.032 Uiso 1 1 calc R . .
C39 C 0.7520(2) 0.57482(10) 0.35521(9) 0.0342(4) Uani 1 1 d . . .
H39 H 0.7102 0.5806 0.3208 0.041 Uiso 1 1 calc R . .
C40 C 1.2224(2) 0.60718(11) 0.44846(8) 0.0369(5) Uani 1 1 d . . .
H40 H 1.1764 0.6368 0.4703 0.044 Uiso 1 1 calc R . .
C42 C 1.55560(18) 0.65863(9) 0.19880(8) 0.0271(4) Uani 1 1 d . . .
H42 H 1.6014 0.6537 0.1653 0.033 Uiso 1 1 calc R . .
C43 C 1.1541(2) 0.82462(9) 0.37528(9) 0.0327(4) Uani 1 1 d . . .
H43 H 1.2144 0.8575 0.3807 0.039 Uiso 1 1 calc R . .
C44 C 1.0705(2) 0.80800(10) 0.41852(8) 0.0339(4) Uani 1 1 d . . .
H44 H 1.0748 0.8296 0.4530 0.041 Uiso 1 1 calc R . .
C45 C 0.9805(2) 0.75908(10) 0.41038(8) 0.0330(4) Uani 1 1 d . . .
H45 H 0.9238 0.7481 0.4394 0.040 Uiso 1 1 calc R . .
C46 C 1.45388(18) 0.58240(11) 0.05313(8) 0.0323(4) Uani 1 1 d . . .
H46 H 1.5268 0.5912 0.0314 0.039 Uiso 1 1 calc R . .
C47 C 0.97429(19) 0.72634(9) 0.35928(8) 0.0265(4) Uani 1 1 d . . .
H47 H 0.9142 0.6932 0.3543 0.032 Uiso 1 1 calc R . .
C48 C 1.0725(2) 0.80995(9) 0.10787(8) 0.0357(5) Uani 1 1 d . . .
H48 H 1.0152 0.8283 0.0822 0.043 Uiso 1 1 calc R . .
C49 C 1.3582(2) 0.51989(11) 0.38290(8) 0.0372(5) Uani 1 1 d . . .
H49 H 1.4046 0.4903 0.3613 0.045 Uiso 1 1 calc R . .
C50 C 1.11226(18) 0.74809(8) 0.19241(7) 0.0208(3) Uani 1 1 d . . .
C51 C 0.8728(3) 0.55739(15) 0.45806(10) 0.0613(8) Uani 1 1 d . . .
H51 H 0.9135 0.5516 0.4927 0.074 Uiso 1 1 calc R . .
C53 C 1.2918(2) 0.78976(10) 0.13774(8) 0.0332(4) Uani 1 1 d . . .
H53 H 1.3803 0.7950 0.1324 0.040 Uiso 1 1 calc R . .
C54 C 1.58233(19) 0.71020(10) 0.23411(9) 0.0313(4) Uani 1 1 d . . .
H54 H 1.6462 0.7400 0.2244 0.038 Uiso 1 1 calc R . .
C55 C 0.9302(2) 0.53260(11) 0.40924(8) 0.0395(5) Uani 1 1 d . . .
H55 H 1.0078 0.5099 0.4115 0.047 Uiso 1 1 calc R . .
C56 C 1.3758(3) 0.52189(13) 0.44096(9) 0.0508(7) Uani 1 1 d . . .
H56 H 1.4329 0.4931 0.4580 0.061 Uiso 1 1 calc R . .
C57 C 0.63262(18) 0.40680(9) 0.24843(9) 0.0290(4) Uani 1 1 d . . .
H57 H 0.5870 0.3725 0.2644 0.035 Uiso 1 1 calc R . .
C58 C 0.6965(3) 0.59860(14) 0.40431(11) 0.0529(7) Uani 1 1 d . . .
H58 H 0.6178 0.6204 0.4026 0.063 Uiso 1 1 calc R . .
C59 C 1.08007(15) 0.45664(8) 0.17260(7) 0.0175(3) Uani 1 1 d . . .
H59A H 1.1234 0.4344 0.1418 0.021 Uiso 1 1 calc R . .
H59B H 0.9905 0.4425 0.1730 0.021 Uiso 1 1 calc R . .
C60 C 1.2046(3) 0.81647(10) 0.09985(8) 0.0388(5) Uani 1 1 d . . .
H60 H 1.2352 0.8391 0.0686 0.047 Uiso 1 1 calc R . .
C61 C 0.7571(3) 0.59024(16) 0.45558(12) 0.0666(9) Uani 1 1 d . . .
H61 H 0.7200 0.6067 0.4883 0.080 Uiso 1 1 calc R . .
C62 C 1.5137(2) 0.71746(10) 0.28404(9) 0.0323(4) Uani 1 1 d . . .
H62 H 1.5323 0.7520 0.3080 0.039 Uiso 1 1 calc R . .
C63 C 0.87090(19) 0.54196(9) 0.35721(8) 0.0256(4) Uani 1 1 d . . .
C64 C 1.21326(19) 0.34732(9) 0.23728(9) 0.0299(4) Uani 1 1 d . . .
H64A H 1.2748 0.3428 0.2071 0.045 Uiso 1 1 calc R . .
H64B H 1.1400 0.3199 0.2301 0.045 Uiso 1 1 calc R . .
H64C H 1.2530 0.3350 0.2723 0.045 Uiso 1 1 calc R . .
Si6 Si 1.15939(4) 0.43279(2) 0.241601(19) 0.01719(10) Uani 1 1 d . . .
P2 P 1.08536(4) 0.543985(19) 0.159686(16) 0.01371(9) Uani 1 1 d . . .
P3 P 1.25428(4) 0.566609(19) 0.280210(16) 0.01384(9) Uani 1 1 d . . .
P4 P 1.05568(4) 0.69737(2) 0.249776(17) 0.01726(9) Uani 1 1 d . . .
P5 P 0.94647(4) 0.519063(19) 0.290482(16) 0.01527(9) Uani 1 1 d . . .
Ni1 Ni 1.06253(2) 0.594130(13) 0.246219(11) 0.01372(7) Uani 1 1 d . . .
N1 N 0.4220(3) 0.34217(12) 0.08853(11) 0.0644(7) Uani 1 1 d . . .
C99 C 0.4674(4) 0.29837(13) 0.06799(11) 0.0610(8) Uani 1 1 d . . .
C100 C 0.5385(5) 0.24196(15) 0.04346(14) 0.0850(12) Uani 1 1 d . . .
H101 H 0.5776 0.2545 0.0084 0.127 Uiso 1 1 calc R . .
H100 H 0.4790 0.2070 0.0369 0.127 Uiso 1 1 calc R . .
H103 H 0.6044 0.2281 0.0693 0.127 Uiso 1 1 calc R . .
B1 B 0.6613(4) 0.8332(2) 0.10481(15) 0.0491(10) Uani 0.796(4) 1 d PD A 1
F2 F 0.7710(3) 0.8701(2) 0.09465(16) 0.0531(9) Uani 0.796(4) 1 d PD A 1
F3 F 0.59948(18) 0.85568(9) 0.15174(7) 0.0509(6) Uani 0.796(4) 1 d PD A 1
F1 F 0.5771(5) 0.8359(3) 0.0610(2) 0.112(2) Uani 0.796(4) 1 d PD A 1
F4 F 0.7056(3) 0.76934(14) 0.11861(15) 0.0824(10) Uani 0.796(4) 1 d PD A 1
B1B B 0.6856(14) 0.8195(7) 0.0841(6) 0.0491(10) Uani 0.204(4) 1 d PD A 2
F1B F 0.7574(10) 0.7904(4) 0.0387(3) 0.072(3) Uani 0.204(4) 1 d PD A 2
F3B F 0.6373(14) 0.7658(5) 0.0972(5) 0.082(4) Uani 0.204(4) 1 d PD A 2
F4B F 0.5717(11) 0.8568(5) 0.0613(6) 0.029(2) Uani 0.204(4) 1 d PD A 2
F2B F 0.771(2) 0.8621(11) 0.1015(11) 0.120(10) Uani 0.204(4) 1 d PD A 2

loop_
_atom_site_aniso_label
_atom_site_aniso_U_11
_atom_site_aniso_U_22
_atom_site_aniso_U_33
_atom_site_aniso_U_23
_atom_site_aniso_U_13
_atom_site_aniso_U_12
C1 0.0170(8) 0.0400(11) 0.0231(9) -0.0031(8) -0.0011(7) 0.0061(7)
C2 0.0185(8) 0.0221(9) 0.0227(8) 0.0013(7) 0.0000(6) 0.0050(6)
C10 0.0210(8) 0.0281(9) 0.0230(9) -0.0034(7) 0.0035(7) -0.0015(7)
C11 0.0161(8) 0.0299(9) 0.0136(7) -0.0067(6) -0.0047(6) 0.0025(6)
C12 0.0179(8) 0.0224(9) 0.0228(9) -0.0050(7) -0.0021(6) -0.0027(6)
C13 0.0130(7) 0.0263(9) 0.0106(7) -0.0012(6) 0.0007(6) 0.0015(6)
C14 0.0470(12) 0.0320(10) 0.0187(9) -0.0028(7) -0.0051(8) 0.0162(9)
C15 0.0173(8) 0.0281(9) 0.0158(8) -0.0041(6) -0.0002(6) 0.0017(6)
C16 0.0136(7) 0.0266(9) 0.0118(7) -0.0046(6) -0.0011(6) -0.0003(6)
C17 0.0212(8) 0.0233(9) 0.0297(10) 0.0041(7) 0.0002(7) -0.0009(7)
C18 0.0142(8) 0.0326(10) 0.0390(11) -0.0120(8) -0.0030(7) 0.0030(7)
C19 0.0198(8) 0.0192(8) 0.0137(7) 0.0000(6) -0.0023(6) -0.0031(6)
C20 0.0213(8) 0.0265(9) 0.0151(8) -0.0011(6) -0.0016(6) 0.0011(7)
C21 0.0244(9) 0.0331(10) 0.0184(8) 0.0039(7) -0.0014(7) 0.0068(7)
C23 0.0160(8) 0.0448(11) 0.0167(8) -0.0103(7) -0.0019(6) 0.0053(7)
C24 0.0173(8) 0.0460(11) 0.0133(8) -0.0007(7) -0.0027(6) 0.0053(7)
C25 0.0180(8) 0.0175(8) 0.0169(8) -0.0005(6) -0.0042(6) -0.0012(6)
C26 0.0150(7) 0.0200(8) 0.0196(8) -0.0010(6) 0.0019(6) 0.0022(6)
C28 0.0183(8) 0.0395(11) 0.0157(8) -0.0077(7) -0.0023(6) 0.0004(7)
C29 0.0267(9) 0.0153(8) 0.0179(8) -0.0003(6) 0.0018(6) 0.0086(6)
C30 0.0344(10) 0.0230(9) 0.0187(8) -0.0039(7) -0.0013(7) -0.0054(7)
C31 0.0345(10) 0.0194(9) 0.0230(9) -0.0005(7) 0.0042(7) 0.0015(7)
C32 0.0294(10) 0.0375(11) 0.0296(10) 0.0015(8) 0.0087(8) -0.0074(8)
C33 0.0153(8) 0.0256(9) 0.0202(8) 0.0008(6) 0.0029(6) 0.0038(6)
C34 0.0482(12) 0.0445(12) 0.0128(8) -0.0021(8) -0.0062(8) 0.0062(9)
C35 0.0206(8) 0.0188(8) 0.0220(8) 0.0056(6) -0.0036(6) -0.0006(6)
C36 0.0165(7) 0.0163(8) 0.0174(8) -0.0023(6) -0.0033(6) 0.0019(6)
C37 0.0336(10) 0.0198(9) 0.0218(9) -0.0019(7) 0.0052(7) -0.0009(7)
C38 0.0404(11) 0.0171(8) 0.0212(9) -0.0020(7) -0.0021(8) 0.0043(7)
C39 0.0365(11) 0.0371(11) 0.0291(10) -0.0017(8) 0.0144(8) 0.0007(9)
C40 0.0543(13) 0.0390(12) 0.0175(9) -0.0075(8) -0.0020(9) 0.0135(10)
C42 0.0219(9) 0.0300(10) 0.0295(10) -0.0032(8) 0.0038(7) -0.0053(7)
C43 0.0468(12) 0.0226(9) 0.0285(10) -0.0064(8) 0.0004(9) -0.0027(8)
C44 0.0505(12) 0.0283(10) 0.0228(10) -0.0078(8) 0.0017(9) 0.0061(9)
C45 0.0428(11) 0.0341(11) 0.0222(9) -0.0037(8) 0.0103(8) 0.0045(9)
C46 0.0189(9) 0.0558(13) 0.0221(9) -0.0053(8) 0.0069(7) -0.0048(8)
C47 0.0307(10) 0.0247(9) 0.0243(9) -0.0030(7) 0.0052(7) 0.0019(7)
C48 0.0656(15) 0.0217(10) 0.0198(9) 0.0031(7) -0.0068(9) 0.0015(9)
C49 0.0416(12) 0.0506(13) 0.0193(9) -0.0062(8) -0.0078(8) 0.0249(10)
C50 0.0338(9) 0.0129(8) 0.0157(8) -0.0010(6) 0.0033(7) 0.0027(6)
C51 0.092(2) 0.076(2) 0.0159(11) 0.0011(11) 0.0082(12) -0.0031(17)
C53 0.0471(12) 0.0267(10) 0.0258(10) -0.0036(8) 0.0117(9) -0.0100(8)
C54 0.0261(9) 0.0278(10) 0.0399(11) -0.0009(8) -0.0020(8) -0.0114(7)
C55 0.0548(14) 0.0457(13) 0.0181(10) 0.0047(8) 0.0020(9) -0.0006(10)
C56 0.0625(16) 0.0684(17) 0.0215(10) -0.0028(10) -0.0154(10) 0.0370(13)
C57 0.0198(9) 0.0224(9) 0.0447(12) -0.0023(8) 0.0018(8) -0.0019(7)
C58 0.0561(16) 0.0594(16) 0.0431(14) -0.0055(12) 0.0281(12) 0.0087(12)
C59 0.0166(8) 0.0180(8) 0.0179(8) -0.0039(6) -0.0028(6) -0.0002(6)
C60 0.0715(16) 0.0260(10) 0.0191(9) 0.0031(7) 0.0073(9) -0.0117(10)
C61 0.091(2) 0.077(2) 0.0319(14) -0.0107(13) 0.0328(14) 0.0066(17)
C62 0.0404(11) 0.0245(10) 0.0320(10) -0.0075(8) -0.0059(8) -0.0116(8)
C63 0.0347(10) 0.0245(9) 0.0175(8) 0.0013(7) 0.0072(7) -0.0050(7)
C64 0.0305(10) 0.0178(9) 0.0415(11) -0.0026(8) -0.0084(8) 0.0029(7)
Si6 0.0173(2) 0.0129(2) 0.0213(2) -0.00080(16) -0.00482(17) 0.00096(15)
P2 0.01218(18) 0.0177(2) 0.01123(18) -0.00180(14) -0.00157(14) 0.00078(14)
P3 0.01568(19) 0.01439(19) 0.01144(18) -0.00150(14) -0.00222(14) 0.00003(14)
P4 0.0225(2) 0.01392(19) 0.0154(2) 0.00043(14) 0.00341(15) 0.00448(15)
P5 0.01679(19) 0.0161(2) 0.01294(19) 0.00203(14) 0.00014(14) 0.00002(14)
Ni1 0.01525(14) 0.01384(14) 0.01209(14) 0.00080(10) -0.00188(10) 0.00067(10)
N1 0.0902(19) 0.0481(14) 0.0549(14) -0.0014(11) -0.0277(13) 0.0080(13)
C99 0.114(3) 0.0372(14) 0.0317(12) 0.0088(11) -0.0181(14) -0.0126(15)
C100 0.157(4) 0.0454(17) 0.0524(18) 0.0054(14) 0.001(2) -0.001(2)
B1 0.060(2) 0.069(3) 0.0178(19) 0.0032(17) 0.0036(16) -0.024(2)
F2 0.0364(17) 0.072(2) 0.0509(14) 0.0031(15) -0.0037(11) -0.0153(14)
F3 0.0560(11) 0.0637(12) 0.0331(9) 0.0052(8) 0.0062(8) 0.0050(9)
F1 0.081(3) 0.209(6) 0.0454(18) 0.006(3) -0.0168(18) -0.083(3)
F4 0.096(2) 0.0551(15) 0.096(2) -0.0154(15) 0.0380(17) -0.0200(15)
B1B 0.060(2) 0.069(3) 0.0178(19) 0.0032(17) 0.0036(16) -0.024(2)
F1B 0.106(7) 0.054(5) 0.056(5) 0.009(4) 0.004(5) 0.030(5)
F3B 0.127(11) 0.047(6) 0.071(7) 0.004(5) -0.016(7) 0.026(6)
F4B 0.024(4) 0.033(3) 0.030(4) -0.005(3) 0.003(3) -0.005(3)
F2B 0.078(13) 0.111(13) 0.17(2) 0.088(12) -0.047(11) -0.013(9)

loop_
_atom_type_symbol
_atom_type_description
_atom_type_scat_dispersion_real
_atom_type_scat_dispersion_imag
_atom_type_scat_source
Ni Ni -3.0029 0.5091 'International Tables Vol C Tables 4.2.6.8 and 6.1.1.4'
Si Si 0.2541 0.3302 'International Tables Vol C Tables 4.2.6.8 and 6.1.1.4'
N N 0.0311 0.0180 'International Tables Vol C Tables 4.2.6.8 and 6.1.1.4'
P P 0.2955 0.4335 'International Tables Vol C Tables 4.2.6.8 and 6.1.1.4'
C C 0.0181 0.0091 'International Tables Vol C Tables 4.2.6.8 and 6.1.1.4'
H H 0.0000 0.0000 'International Tables Vol C Tables 4.2.6.8 and 6.1.1.4'
F F 0.0727 0.0534 'International Tables Vol C Tables 4.2.6.8 and 6.1.1.4'
B B 0.0090 0.0039 'International Tables Vol C Tables 4.2.6.8 and 6.1.1.4'

loop_
_geom_angle_atom_site_label_1
_geom_angle_atom_site_label_2
_geom_angle_atom_site_label_3
_geom_angle
C18 C1 C33 120.25(17)
C18 C1 H1 119.9
C33 C1 H1 119.9
P4 C2 Ni1 67.92(6)
P4 C2 H2A 116.9
Ni1 C2 H2A 116.9
P4 C2 H2B 116.9
Ni1 C2 H2B 116.9
H2A C2 H2B 113.9
C32 C10 C16 120.65(18)
C32 C10 H10 119.7
C16 C10 H10 119.7
C23 C11 C16 120.30(17)
C23 C11 H11 119.9
C16 C11 H11 119.9
C42 C12 C25 120.88(16)
C42 C12 H12 119.6
C25 C12 H12 119.6
C15 C13 C20 118.99(15)
C15 C13 P2 122.23(13)
C20 C13 P2 118.74(12)
C19 C14 C40 120.87(18)
C19 C14 H14 119.6
C40 C14 H14 119.6
C28 C15 C13 120.27(17)
C28 C15 H15 119.9
C13 C15 H15 119.9
C11 C16 C10 118.58(16)
C11 C16 P2 124.43(14)
C10 C16 P2 116.99(13)
C57 C17 C26 120.44(17)
C57 C17 H17 119.8
C26 C17 H17 119.8
C1 C18 C57 119.80(17)
C1 C18 H18 120.1
C57 C18 H18 120.1
C49 C19 C14 118.52(16)
C49 C19 P3 122.67(14)
C14 C19 P3 118.65(13)
C21 C20 C13 120.74(16)
C21 C20 H20 119.6
C13 C20 H20 119.6
C24 C21 C20 119.60(17)
C24 C21 H21 120.2
C20 C21 H21 120.2
C46 C23 C11 120.52(17)
C46 C23 H23 119.7
C11 C23 H23 119.7
C28 C24 C21 120.12(15)
C28 C24 H24 119.9
C21 C24 H24 119.9
C12 C25 C30 118.65(16)
C12 C25 P3 121.61(12)
C30 C25 P3 119.60(13)
C33 C26 C17 118.87(16)
C33 C26 P5 121.05(13)
C17 C26 P5 120.07(13)
C24 C28 C15 120.27(17)
C24 C28 H28 119.9
C15 C28 H28 119.9
C31 C29 C47 119.23(16)
C31 C29 P4 120.69(13)
C47 C29 P4 119.97(14)
C62 C30 C25 120.11(17)
C62 C30 H30 119.9
C25 C30 H30 119.9
C43 C31 C29 120.01(18)
C43 C31 H31 120.0
C29 C31 H31 120.0
C10 C32 C46 120.36(19)
C10 C32 H32 119.8
C46 C32 H32 119.8
C26 C33 C1 120.49(17)
C26 C33 H33 119.8
C1 C33 H33 119.8
C40 C34 C56 119.43(18)
C40 C34 H34 120.3
C56 C34 H34 120.3
P5 C35 Si6 110.36(8)
P5 C35 H35A 109.6
Si6 C35 H35A 109.6
P5 C35 H35B 109.6
Si6 C35 H35B 109.6
H35A C35 H35B 108.1
P3 C36 Si6 111.75(8)
P3 C36 H36A 109.3
Si6 C36 H36A 109.3
P3 C36 H36B 109.3
Si6 C36 H36B 109.3
H36A C36 H36B 107.9
C53 C37 C50 120.50(18)
C53 C37 H37 119.7
C50 C37 H37 119.7
C48 C38 C50 119.43(19)
C48 C38 H38 120.3
C50 C38 H38 120.3
C58 C39 C63 120.3(2)
C58 C39 H39 119.9
C63 C39 H39 119.9
C34 C40 C14 120.02(19)
C34 C40 H40 120.0
C14 C40 H40 120.0
C54 C42 C12 120.06(18)
C54 C42 H42 120.0
C12 C42 H42 120.0
C44 C43 C31 120.45(19)
C44 C43 H43 119.8
C31 C43 H43 119.8
C43 C44 C45 119.76(18)
C43 C44 H44 120.1
C45 C44 H44 120.1
C44 C45 C47 120.45(19)
C44 C45 H45 119.8
C47 C45 H45 119.8
C23 C46 C32 119.60(18)
C23 C46 H46 120.2
C32 C46 H46 120.2
C45 C47 C29 120.10(18)
C45 C47 H47 119.9
C29 C47 H47 119.9
C60 C48 C38 120.23(19)
C60 C48 H48 119.9
C38 C48 H48 119.9
C19 C49 C56 120.37(19)
C19 C49 H49 119.8
C56 C49 H49 119.8
C38 C50 C37 119.68(17)
C38 C50 P4 120.97(15)
C37 C50 P4 119.17(13)
C61 C51 C55 120.9(2)
C61 C51 H51 119.5
C55 C51 H51 119.5
C60 C53 C37 119.3(2)
C60 C53 H53 120.4
C37 C53 H53 120.4
C42 C54 C62 119.84(18)
C42 C54 H54 120.1
C62 C54 H54 120.1
C63 C55 C51 119.8(2)
C63 C55 H55 120.1
C51 C55 H55 120.1
C34 C56 C49 120.74(19)
C34 C56 H56 119.6
C49 C56 H56 119.6
C17 C57 C18 120.05(18)
C17 C57 H57 120.0
C18 C57 H57 120.0
C61 C58 C39 120.5(3)
C61 C58 H58 119.7
C39 C58 H58 119.7
P2 C59 Si6 112.80(8)
P2 C59 H59A 109.0
Si6 C59 H59A 109.0
P2 C59 H59B 109.0
Si6 C59 H59B 109.0
H59A C59 H59B 107.8
C48 C60 C53 120.87(19)
C48 C60 H60 119.6
C53 C60 H60 119.6
C51 C61 C58 119.6(2)
C51 C61 H61 120.2
C58 C61 H61 120.2
C54 C62 C30 120.46(17)
C54 C62 H62 119.8
C30 C62 H62 119.8
C55 C63 C39 118.86(19)
C55 C63 P5 122.93(16)
C39 C63 P5 118.03(15)
Si6 C64 H64A 109.5
Si6 C64 H64B 109.5
H64A C64 H64B 109.5
Si6 C64 H64C 109.5
H64A C64 H64C 109.5
H64B C64 H64C 109.5
C64 Si6 C36 109.74(8)
C64 Si6 C59 109.25(8)
C36 Si6 C59 108.84(7)
C64 Si6 C35 111.71(9)
C36 Si6 C35 107.12(7)
C59 Si6 C35 110.12(7)
C59 P2 C13 104.76(7)
C59 P2 C16 104.26(8)
C13 P2 C16 97.57(7)
C59 P2 Ni1 106.85(5)
C13 P2 Ni1 121.44(5)
C16 P2 Ni1 119.95(5)
C36 P3 C19 105.00(8)
C36 P3 C25 105.28(8)
C19 P3 C25 100.24(7)
C36 P3 Ni1 110.78(5)
C19 P3 Ni1 117.73(6)
C25 P3 Ni1 116.37(5)
C2 P4 C50 114.64(8)
C2 P4 C29 114.03(8)
C50 P4 C29 109.65(8)
C2 P4 Ni1 63.52(6)
C50 P4 Ni1 122.43(6)
C29 P4 Ni1 123.50(6)
C63 P5 C35 108.25(8)
C63 P5 C26 99.58(8)
C35 P5 C26 101.63(8)
C63 P5 Ni1 117.34(6)
C35 P5 Ni1 110.62(6)
C26 P5 Ni1 117.77(6)
C2 Ni1 P4 48.56(5)
C2 Ni1 P3 152.09(5)
P4 Ni1 P3 105.757(18)
C2 Ni1 P5 95.05(5)
P4 Ni1 P5 131.26(2)
P3 Ni1 P5 97.625(17)
C2 Ni1 P2 105.66(5)
P4 Ni1 P2 119.078(18)
P3 Ni1 P2 96.703(17)
P5 Ni1 P2 99.324(17)
N1 C99 C100 174.9(4)
C99 C100 H101 109.5
C99 C100 H100 109.5
H101 C100 H100 109.5
C99 C100 H103 109.5
H101 C100 H103 109.5
H100 C100 H103 109.5
F1 B1 F3 108.1(4)
F1 B1 F2 111.7(4)
F3 B1 F2 109.8(3)
F1 B1 F4 114.7(4)
F3 B1 F4 106.0(3)
F2 B1 F4 106.4(4)
F3B B1B F2B 141.5(17)
F3B B1B F1B 91.2(11)
F2B B1B F1B 99.7(15)
F3B B1B F4B 103.2(11)
F2B B1B F4B 107.1(15)
F1B B1B F4B 110.3(10)

loop_
_geom_bond_atom_site_label_1
_geom_bond_atom_site_label_2
_geom_bond_distance
C1 C18 1.384(3)
C1 C33 1.388(2)
C1 H1 0.9300
C2 P4 1.7248(18)
C2 Ni1 2.0593(16)
C2 H2A 0.9700
C2 H2B 0.9700
C10 C32 1.387(3)
C10 C16 1.397(3)
C10 H10 0.9300
C11 C23 1.396(3)
C11 C16 1.396(2)
C11 H11 0.9300
C12 C42 1.390(3)
C12 C25 1.392(2)
C12 H12 0.9300
C13 C15 1.394(2)
C13 C20 1.395(2)
C13 P2 1.8369(16)
C14 C19 1.386(3)
C14 C40 1.392(3)
C14 H14 0.9300
C15 C28 1.391(2)
C15 H15 0.9300
C16 P2 1.8387(17)
C17 C57 1.386(3)
C17 C26 1.400(2)
C17 H17 0.9300
C18 C57 1.386(3)
C18 H18 0.9300
C19 C49 1.383(2)
C19 P3 1.8308(16)
C20 C21 1.393(2)
C20 H20 0.9300
C21 C24 1.388(3)
C21 H21 0.9300
C23 C46 1.378(3)
C23 H23 0.9300
C24 C28 1.386(3)
C24 H24 0.9300
C25 C30 1.402(2)
C25 P3 1.8372(17)
C26 C33 1.387(2)
C26 P5 1.8336(17)
C28 H28 0.9300
C29 C31 1.394(3)
C29 C47 1.400(3)
C29 P4 1.8145(17)
C30 C62 1.390(3)
C30 H30 0.9300
C31 C43 1.394(3)
C31 H31 0.9300
C32 C46 1.387(3)
C32 H32 0.9300
C33 H33 0.9300
C34 C40 1.374(3)
C34 C56 1.376(3)
C34 H34 0.9300
C35 P5 1.8286(17)
C35 Si6 1.8946(18)
C35 H35A 0.9700
C35 H35B 0.9700
C36 P3 1.8241(16)
C36 Si6 1.8821(16)
C36 H36A 0.9700
C36 H36B 0.9700
C37 C53 1.388(3)
C37 C50 1.399(3)
C37 H37 0.9300
C38 C48 1.392(3)
C38 C50 1.398(2)
C38 H38 0.9300
C39 C58 1.386(3)
C39 C63 1.404(3)
C39 H39 0.9300
C40 H40 0.9300
C42 C54 1.381(3)
C42 H42 0.9300
C43 C44 1.382(3)
C43 H43 0.9300
C44 C45 1.386(3)
C44 H44 0.9300
C45 C47 1.387(3)
C45 H45 0.9300
C46 H46 0.9300
C47 H47 0.9300
C48 C60 1.383(3)
C48 H48 0.9300
C49 C56 1.388(3)
C49 H49 0.9300
C50 P4 1.8115(17)
C51 C61 1.375(5)
C51 C55 1.396(3)
C51 H51 0.9300
C53 C60 1.386(3)
C53 H53 0.9300
C54 C62 1.387(3)
C54 H54 0.9300
C55 C63 1.390(3)
C55 H55 0.9300
C56 H56 0.9300
C57 H57 0.9300
C58 C61 1.377(4)
C58 H58 0.9300
C59 P2 1.8281(17)
C59 Si6 1.8933(16)
C59 H59A 0.9700
C59 H59B 0.9700
C60 H60 0.9300
C61 H61 0.9300
C62 H62 0.9300
C63 P5 1.8250(18)
C64 Si6 1.8514(18)
C64 H64A 0.9600
C64 H64B 0.9600
C64 H64C 0.9600
P2 Ni1 2.3078(5)
P3 Ni1 2.2123(4)
P4 Ni1 2.1321(5)
P5 Ni1 2.2211(5)
N1 C99 1.128(4)
C99 C100 1.493(5)
C100 H101 0.9600
C100 H100 0.9600
C100 H103 0.9600
B1 F1 1.355(5)
B1 F3 1.363(5)
B1 F2 1.385(5)
B1 F4 1.433(6)
B1B F3B 1.252(15)
B1B F2B 1.309(16)
B1B F1B 1.438(15)
B1B F4B 1.506(15)
